data_4028508
loop_
_publ_author_name
'Roderick C. Jones'
'Micha\/l Ga\/l\;ezowski'
'Donal F. O'Shea'

_publ_section_title
;
 Synthesis of Trisubstituted Alkenes via Direct Oxidative Arene-Alkene
 Coupling
;
_journal_name_full 'Journal of Organic Chemistry'
_journal_page_first 8044
_journal_page_last 8053
_journal_paper_doi 10.1021/jo401326f
_journal_volume 78
_journal_year 2013
_chemical_formula_moiety 'C16 H11 F3 O2'
_chemical_formula_sum 'C16 H11 F3 O2'
_chemical_formula_weight 292.25
_chemical_name_systematic
; 
 ? 
;
_space_group_IT_number 14
_symmetry_cell_setting monoclinic
_symmetry_space_group_name_Hall '-P 2ybc'
_symmetry_space_group_name_H-M 'P 1 21/c 1'
_atom_sites_solution_hydrogens difmap
_atom_sites_solution_primary direct
_atom_sites_solution_secondary difmap
_audit_creation_method SHELXL-97
_cell_angle_alpha 90.00
_cell_angle_beta 103.6581(7)
_cell_angle_gamma 90.00
_cell_formula_units_Z 4
_cell_length_a 11.80816(9)
_cell_length_b 9.10166(6)
_cell_length_c 12.70852(9)
_cell_measurement_reflns_used 15935
_cell_measurement_temperature 100(2)
_cell_measurement_theta_max 76.2840
_cell_measurement_theta_min 3.5762
_cell_volume 1327.211(17)
_computing_cell_refinement
; 
CrysAlisPro, Agilent Technologies, 
Version 1.171.36.20 (release 27-06-2012 CrysAlis171 .NET) 
(compiled Jul 11 2012,15:38:31) 
;
_computing_data_collection
; 
CrysAlisPro, Agilent Technologies, 
Version 1.171.36.20 (release 27-06-2012 CrysAlis171 .NET) 
(compiled Jul 11 2012,15:38:31) 
;
_computing_data_reduction
; 
CrysAlisPro, Agilent Technologies, 
Version 1.171.36.20 (release 27-06-2012 CrysAlis171 .NET) 
(compiled Jul 11 2012,15:38:31) 
;
_computing_structure_refinement 'SHELXL-97 (Sheldrick, 2008)'
_computing_structure_solution 'SHELXS-97 (Sheldrick, 2008)'
_diffrn_ambient_temperature 100(2)
_diffrn_detector_area_resol_mean 10.3196
_diffrn_measured_fraction_theta_full 0.992
_diffrn_measured_fraction_theta_max 0.992
_diffrn_measurement_device_type 'SuperNova, Dual, Cu at zero, Atlas'
_diffrn_measurement_method '\w scans'
_diffrn_radiation_monochromator mirror
_diffrn_radiation_source 'SuperNova (Cu) x-ray Source'
_diffrn_radiation_type CuK\a
_diffrn_radiation_wavelength 1.54184
_diffrn_reflns_av_R_equivalents 0.0210
_diffrn_reflns_av_sigmaI/netI 0.0094
_diffrn_reflns_limit_h_max 14
_diffrn_reflns_limit_h_min -14
_diffrn_reflns_limit_k_max 11
_diffrn_reflns_limit_k_min -11
_diffrn_reflns_limit_l_max 15
_diffrn_reflns_limit_l_min -15
_diffrn_reflns_number 21147
_diffrn_reflns_theta_full 76.45
_diffrn_reflns_theta_max 76.45
_diffrn_reflns_theta_min 3.85
_exptl_absorpt_coefficient_mu 1.069
_exptl_absorpt_correction_T_max 0.922
_exptl_absorpt_correction_T_min 0.826
_exptl_absorpt_correction_type analytical
_exptl_absorpt_process_details
; 
CrysAlisPro, Agilent Technologies, 
Version 1.171.36.20 (release 27-06-2012 CrysAlis171 .NET) 
(compiled Jul 11 2012,15:38:31) 
Analytical numeric absorption correction using a multifaceted crystal 
model based on expressions derived by R.C. Clark & J.S. Reid. 
(Clark, R. C. & Reid, J. S. (1995). Acta Cryst. A51, 887-897) 
;
_exptl_crystal_colour colourless
_exptl_crystal_density_diffrn 1.463
_exptl_crystal_description plate
_exptl_crystal_F_000 600
_exptl_crystal_size_max 0.2598
_exptl_crystal_size_mid 0.2251
_exptl_crystal_size_min 0.0954
_refine_diff_density_max 0.233
_refine_diff_density_min -0.220
_refine_diff_density_rms 0.045
_refine_ls_extinction_method none
_refine_ls_goodness_of_fit_ref 1.053
_refine_ls_hydrogen_treatment refall
_refine_ls_matrix_type full
_refine_ls_number_parameters 234
_refine_ls_number_reflns 2762
_refine_ls_number_restraints 0
_refine_ls_restrained_S_all 1.053
_refine_ls_R_factor_all 0.0321
_refine_ls_R_factor_gt 0.0310
_refine_ls_shift/su_max 0.001
_refine_ls_shift/su_mean 0.000
_refine_ls_structure_factor_coef Fsqd
_refine_ls_weighting_details 'calc w=1/[\s^2^(Fo^2^)+(0.0408P)^2^+0.5027P] where P=(Fo^2^+2Fc^2^)/3'
_refine_ls_weighting_scheme calc
_refine_ls_wR_factor_gt 0.0789
_refine_ls_wR_factor_ref 0.0800
_reflns_number_gt 2650
_reflns_number_total 2762
_reflns_threshold_expression I>2\s(I)
_cod_data_source_file jo401326f_si_002.cif
_cod_data_source_block osh111
_cod_original_cell_volume 1327.211(16)
_cod_original_sg_symbol_H-M 'P 21/c'
_cod_database_code 4028508

loop_
_symmetry_equiv_pos_as_xyz
'x, y, z'
'-x, y+1/2, -z+1/2'
'-x, -y, -z'
'x, -y-1/2, z-1/2'

loop_
_atom_site_label
_atom_site_type_symbol
_atom_site_fract_x
_atom_site_fract_y
_atom_site_fract_z
_atom_site_U_iso_or_equiv
_atom_site_adp_type
_atom_site_occupancy
_atom_site_symmetry_multiplicity
_atom_site_calc_flag
C1 C 0.96393(9) 0.03325(11) 0.25616(8) 0.0175(2) Uani 1 1 d
C2 C 1.03094(9) 0.09466(11) 0.35115(8) 0.0190(2) Uani 1 1 d
F1 F 0.97806(5) 0.13151(7) 0.43052(5) 0.02286(15) Uani 1 1 d
C3 C 1.14874(9) 0.12412(12) 0.36825(9) 0.0222(2) Uani 1 1 d
H3 H 1.1902(13) 0.1690(17) 0.4323(12) 0.029(4) Uiso 1 1 d
C4 C 1.20122(9) 0.08826(13) 0.28566(10) 0.0241(2) Uani 1 1 d
F2 F 1.31649(6) 0.11619(9) 0.30057(6) 0.03301(18) Uani 1 1 d
C5 C 1.14289(10) 0.02562(13) 0.18927(9) 0.0237(2) Uani 1 1 d
H5 H 1.1813(14) 0.0005(17) 0.1343(13) 0.037(4) Uiso 1 1 d
C6 C 1.02530(9) -0.00011(11) 0.17781(8) 0.0198(2) Uani 1 1 d
F3 F 0.96580(6) -0.06425(7) 0.08581(5) 0.02440(16) Uani 1 1 d
C7 C 0.83520(9) 0.01346(11) 0.23542(8) 0.0167(2) Uani 1 1 d
C8 C 0.79063(9) -0.05673(11) 0.30923(8) 0.0177(2) Uani 1 1 d
H8 H 0.8423(12) -0.0996(15) 0.3706(11) 0.021(3) Uiso 1 1 d
C9 C 0.66527(9) -0.06456(11) 0.30965(8) 0.0174(2) Uani 1 1 d
O1 O 0.58627(6) 0.00252(9) 0.25214(6) 0.02445(18) Uani 1 1 d
O2 O 0.65086(6) -0.15414(8) 0.39012(6) 0.02064(17) Uani 1 1 d
C10 C 0.53204(10) -0.16599(14) 0.40211(10) 0.0252(2) Uani 1 1 d
H10A H 0.4958(13) -0.0681(17) 0.3980(12) 0.031(4) Uiso 1 1 d
H10B H 0.5394(13) -0.2099(18) 0.4732(13) 0.035(4) Uiso 1 1 d
H10C H 0.4875(14) -0.2308(18) 0.3443(13) 0.040(4) Uiso 1 1 d
C11 C 0.76766(8) 0.07744(11) 0.13157(8) 0.0168(2) Uani 1 1 d
C12 C 0.68435(9) -0.00479(12) 0.05917(8) 0.0188(2) Uani 1 1 d
H12 H 0.6673(11) -0.1051(15) 0.0787(10) 0.021(3) Uiso 1 1 d
C13 C 0.62701(9) 0.05381(12) -0.04001(8) 0.0206(2) Uani 1 1 d
H13 H 0.5695(12) -0.0041(15) -0.0895(11) 0.023(3) Uiso 1 1 d
C14 C 0.65114(9) 0.19658(13) -0.06732(8) 0.0220(2) Uani 1 1 d
H14 H 0.6107(12) 0.2363(16) -0.1372(11) 0.027(3) Uiso 1 1 d
C15 C 0.73359(10) 0.27929(13) 0.00422(9) 0.0238(2) Uani 1 1 d
H15 H 0.7503(12) 0.3787(17) -0.0140(11) 0.029(4) Uiso 1 1 d
C16 C 0.79286(9) 0.21973(12) 0.10269(8) 0.0206(2) Uani 1 1 d
H16 H 0.8530(12) 0.2756(15) 0.1513(11) 0.024(3) Uiso 1 1 d

loop_
_atom_site_aniso_label
_atom_site_aniso_U_11
_atom_site_aniso_U_22
_atom_site_aniso_U_33
_atom_site_aniso_U_23
_atom_site_aniso_U_13
_atom_site_aniso_U_12
C1 0.0168(5) 0.0170(5) 0.0186(5) 0.0037(4) 0.0041(4) 0.0013(4)
C2 0.0196(5) 0.0192(5) 0.0186(5) 0.0030(4) 0.0052(4) 0.0010(4)
F1 0.0224(3) 0.0284(3) 0.0184(3) -0.0031(2) 0.0061(2) -0.0037(3)
C3 0.0188(5) 0.0219(5) 0.0236(5) 0.0050(4) 0.0006(4) -0.0016(4)
C4 0.0137(5) 0.0245(5) 0.0338(6) 0.0092(4) 0.0052(4) 0.0013(4)
F2 0.0144(3) 0.0412(4) 0.0434(4) 0.0081(3) 0.0069(3) -0.0010(3)
C5 0.0216(5) 0.0250(5) 0.0273(6) 0.0063(4) 0.0111(4) 0.0046(4)
C6 0.0214(5) 0.0187(5) 0.0192(5) 0.0024(4) 0.0048(4) 0.0016(4)
F3 0.0266(3) 0.0279(3) 0.0199(3) -0.0032(2) 0.0080(2) -0.0003(3)
C7 0.0171(5) 0.0154(5) 0.0172(5) -0.0023(4) 0.0032(4) 0.0002(4)
C8 0.0173(5) 0.0185(5) 0.0166(5) 0.0004(4) 0.0027(4) 0.0002(4)
C9 0.0194(5) 0.0181(5) 0.0147(5) -0.0018(4) 0.0040(4) -0.0023(4)
O1 0.0183(4) 0.0339(4) 0.0209(4) 0.0066(3) 0.0041(3) 0.0032(3)
O2 0.0174(4) 0.0237(4) 0.0216(4) 0.0049(3) 0.0062(3) -0.0011(3)
C10 0.0188(5) 0.0300(6) 0.0286(6) 0.0056(5) 0.0090(4) -0.0020(4)
C11 0.0157(5) 0.0194(5) 0.0160(5) 0.0000(4) 0.0054(4) 0.0012(4)
C12 0.0179(5) 0.0201(5) 0.0188(5) -0.0005(4) 0.0052(4) -0.0012(4)
C13 0.0172(5) 0.0269(5) 0.0175(5) -0.0025(4) 0.0037(4) 0.0000(4)
C14 0.0209(5) 0.0285(6) 0.0165(5) 0.0038(4) 0.0044(4) 0.0049(4)
C15 0.0260(5) 0.0213(5) 0.0236(5) 0.0047(4) 0.0052(4) 0.0007(4)
C16 0.0210(5) 0.0197(5) 0.0202(5) 0.0000(4) 0.0031(4) -0.0014(4)

loop_
_atom_type_symbol
_atom_type_description
_atom_type_scat_dispersion_real
_atom_type_scat_dispersion_imag
_atom_type_scat_source
C C 0.0181 0.0091 'International Tables Vol C Tables 4.2.6.8 and 6.1.1.4'
H H 0.0000 0.0000 'International Tables Vol C Tables 4.2.6.8 and 6.1.1.4'
O O 0.0492 0.0322 'International Tables Vol C Tables 4.2.6.8 and 6.1.1.4'
F F 0.0727 0.0534 'International Tables Vol C Tables 4.2.6.8 and 6.1.1.4'

loop_
_geom_angle_atom_site_label_1
_geom_angle_atom_site_label_2
_geom_angle_atom_site_label_3
_geom_angle
C2 C1 C6 114.87(9)
C2 C1 C7 123.22(9)
C6 C1 C7 121.79(9)
F1 C2 C3 117.43(9)
F1 C2 C1 118.62(9)
C3 C2 C1 123.92(10)
C4 C3 C2 116.81(10)
C4 C3 H3 121.8(9)
C2 C3 H3 121.4(9)
F2 C4 C3 117.85(10)
F2 C4 C5 118.48(10)
C3 C4 C5 123.66(10)
C4 C5 C6 116.26(10)
C4 C5 H5 122.0(9)
C6 C5 H5 121.8(9)
F3 C6 C5 118.06(10)
F3 C6 C1 117.47(9)
C5 C6 C1 124.47(10)
C8 C7 C11 126.12(9)
C8 C7 C1 119.08(9)
C11 C7 C1 114.80(8)
C7 C8 C9 125.61(9)
C7 C8 H8 119.1(8)
C9 C8 H8 115.1(8)
O1 C9 O2 123.16(9)
O1 C9 C8 127.10(9)
O2 C9 C8 109.64(8)
C9 O2 C10 115.00(8)
O2 C10 H10A 110.2(9)
O2 C10 H10B 104.6(9)
H10A C10 H10B 111.3(13)
O2 C10 H10C 108.9(9)
H10A C10 H10C 110.6(12)
H10B C10 H10C 111.1(13)
C12 C11 C16 119.00(9)
C12 C11 C7 121.40(9)
C16 C11 C7 119.49(9)
C13 C12 C11 120.61(10)
C13 C12 H12 120.2(8)
C11 C12 H12 119.2(8)
C12 C13 C14 120.02(10)
C12 C13 H13 119.9(8)
C14 C13 H13 120.1(8)
C15 C14 C13 119.78(10)
C15 C14 H14 120.9(8)
C13 C14 H14 119.3(8)
C14 C15 C16 120.29(10)
C14 C15 H15 120.2(8)
C16 C15 H15 119.5(8)
C15 C16 C11 120.28(10)
C15 C16 H16 120.5(8)
C11 C16 H16 119.3(8)

loop_
_geom_bond_atom_site_label_1
_geom_bond_atom_site_label_2
_geom_bond_distance
C1 C2 1.3944(14)
C1 C6 1.3962(15)
C1 C7 1.4911(14)
C2 F1 1.3481(12)
C2 C3 1.3825(15)
C3 C4 1.3782(16)
C3 H3 0.938(15)
C4 F2 1.3533(12)
C4 C5 1.3790(17)
C5 C6 1.3816(15)
C5 H5 0.946(17)
C6 F3 1.3467(12)
C7 C8 1.3410(14)
C7 C11 1.4899(13)
C8 C9 1.4832(14)
C8 H8 0.953(14)
C9 O1 1.2062(13)
C9 O2 1.3498(12)
O2 C10 1.4506(12)
C10 H10A 0.984(16)
C10 H10B 0.973(16)
C10 H10C 0.991(16)
C11 C12 1.3954(14)
C11 C16 1.3971(15)
C12 C13 1.3887(15)
C12 H12 0.980(14)
C13 C14 1.3917(16)
C13 H13 0.966(14)
C14 C15 1.3868(16)
C14 H14 0.973(14)
C15 C16 1.3914(15)
C15 H15 0.966(15)
C16 H16 0.968(14)

loop_
_geom_torsion_atom_site_label_1
_geom_torsion_atom_site_label_2
_geom_torsion_atom_site_label_3
_geom_torsion_atom_site_label_4
_geom_torsion
C6 C1 C2 F1 179.33(9)
C7 C1 C2 F1 3.36(15)
C6 C1 C2 C3 1.13(15)
C7 C1 C2 C3 -174.84(10)
F1 C2 C3 C4 -178.88(9)
C1 C2 C3 C4 -0.67(16)
C2 C3 C4 F2 179.96(9)
C2 C3 C4 C5 -0.13(17)
F2 C4 C5 C6 -179.73(9)
C3 C4 C5 C6 0.36(17)
C4 C5 C6 F3 -178.52(9)
C4 C5 C6 C1 0.18(16)
C2 C1 C6 F3 177.82(9)
C7 C1 C6 F3 -6.14(15)
C2 C1 C6 C5 -0.88(16)
C7 C1 C6 C5 175.15(10)
C2 C1 C7 C8 -52.54(14)
C6 C1 C7 C8 131.76(11)
C2 C1 C7 C11 126.90(10)
C6 C1 C7 C11 -48.80(13)
C11 C7 C8 C9 -9.80(17)
C1 C7 C8 C9 169.57(9)
C7 C8 C9 O1 -8.68(17)
C7 C8 C9 O2 174.84(10)
O1 C9 O2 C10 0.76(15)
C8 C9 O2 C10 177.42(9)
C8 C7 C11 C12 -51.05(15)
C1 C7 C11 C12 129.55(10)
C8 C7 C11 C16 132.86(11)
C1 C7 C11 C16 -46.54(13)
C16 C11 C12 C13 -0.16(15)
C7 C11 C12 C13 -176.27(9)
C11 C12 C13 C14 -0.99(16)
C12 C13 C14 C15 0.82(16)
C13 C14 C15 C16 0.50(16)
C14 C15 C16 C11 -1.66(16)
C12 C11 C16 C15 1.48(15)
C7 C11 C16 C15 177.67(9)
